data_4339696
loop_
_publ_author_name
'Du, Zi-Yi'
'Prosvirin, Andrey V.'
'Mao, Jiang-Gao'

_publ_section_title
;
 Novel manganese(II) sulfonate-phosphonates with dinuclear, tetranuclear,
 and hexanuclear clusters.
;
_journal_issue 23
_journal_name_full 'Inorganic chemistry'
_journal_page_first 9884
_journal_page_last 9894
_journal_paper_doi 10.1021/ic701213g
_journal_volume 46
_journal_year 2007
_chemical_formula_sum 'C120 H132 Mn6 N16 O50 P4 S4'
_chemical_formula_weight 3180.18
_chemical_name_systematic
; 
 ? 
;
_space_group_IT_number 2
_symmetry_cell_setting triclinic
_symmetry_space_group_name_Hall '-P 1'
_symmetry_space_group_name_H-M 'P -1'
_atom_sites_solution_hydrogens geom
_atom_sites_solution_primary direct
_atom_sites_solution_secondary difmap
_audit_creation_method SHELXL-97
_cell_angle_alpha 73.799(5)
_cell_angle_beta 87.716(7)
_cell_angle_gamma 73.791(6)
_cell_formula_units_Z 1
_cell_length_a 14.092(3)
_cell_length_b 16.076(3)
_cell_length_c 16.124(3)
_cell_measurement_temperature 293(2)
_cell_volume 3365.4(11)
_computing_cell_refinement 'Saturn 70 CCD'
_computing_data_collection 'Saturn 70 CCD'
_computing_data_reduction 'Saturn 70 CCD'
_computing_structure_refinement 'SHELXL-97 (Sheldrick, 1997)'
_computing_structure_solution 'SHELXS-97 (Sheldrick, 1990)'
_diffrn_ambient_temperature 293(2)
_diffrn_measured_fraction_theta_full 0.984
_diffrn_measured_fraction_theta_max 0.984
_diffrn_measurement_device_type 'Saturn 70 CCD'
_diffrn_measurement_method 'narrow frame method'
_diffrn_radiation_monochromator graphite
_diffrn_radiation_source 'fine-focus sealed tube'
_diffrn_radiation_type MoK\a
_diffrn_radiation_wavelength 0.71073
_diffrn_reflns_av_R_equivalents 0.0341
_diffrn_reflns_av_sigmaI/netI 0.0675
_diffrn_reflns_limit_h_max 16
_diffrn_reflns_limit_h_min -18
_diffrn_reflns_limit_k_max 20
_diffrn_reflns_limit_k_min -20
_diffrn_reflns_limit_l_max 20
_diffrn_reflns_limit_l_min -20
_diffrn_reflns_number 26330
_diffrn_reflns_theta_full 27.49
_diffrn_reflns_theta_max 27.49
_diffrn_reflns_theta_min 2.31
_exptl_absorpt_coefficient_mu 0.751
_exptl_absorpt_correction_T_max 1.0000
_exptl_absorpt_correction_T_min 0.8791
_exptl_absorpt_correction_type multi-scan
_exptl_crystal_colour yellow
_exptl_crystal_density_diffrn 1.569
_exptl_crystal_density_method 'not measured'
_exptl_crystal_description block
_exptl_crystal_F_000 1638
_exptl_crystal_size_max 0.20
_exptl_crystal_size_mid 0.11
_exptl_crystal_size_min 0.07
_refine_diff_density_max 1.228
_refine_diff_density_min -0.515
_refine_diff_density_rms 0.093
_refine_ls_extinction_method none
_refine_ls_goodness_of_fit_ref 1.061
_refine_ls_hydrogen_treatment mixed
_refine_ls_matrix_type full
_refine_ls_number_parameters 928
_refine_ls_number_reflns 15193
_refine_ls_number_restraints 0
_refine_ls_restrained_S_all 1.061
_refine_ls_R_factor_all 0.0763
_refine_ls_R_factor_gt 0.0609
_refine_ls_shift/su_max 0.043
_refine_ls_shift/su_mean 0.004
_refine_ls_structure_factor_coef Fsqd
_refine_ls_weighting_details 'calc w=1/[\s^2^(Fo^2^)+(0.0697P)^2^+5.5234P] where P=(Fo^2^+2Fc^2^)/3'
_refine_ls_weighting_scheme calc
_refine_ls_wR_factor_gt 0.1454
_refine_ls_wR_factor_ref 0.1594
_reflns_number_gt 12256
_reflns_number_total 15193
_reflns_threshold_expression >2sigma(I)
_cod_data_source_file ic701213g-file005.cif
_cod_data_source_block 1
_cod_depositor_comments
;
The following automatic conversions were performed:

'_exptl_absorpt_correction_type' value 'Multi-scan' changed to
'multi-scan' according to
/usr/data/users/saulius/automatic-downloads/retrospective/ACS/lib/dictionaries/cif_core.dic
dictionary named 'cif_core.dic' version 2.4.2 from 2011-04-26.

Automatic conversion script
Id: cif_fix_values 2281 2013-09-26 08:29:07Z andrius 
;
_cod_original_cell_volume 3365.3(12)
_cod_original_sg_symbol_H-M P-1
_cod_database_code 4339696

loop_
_symmetry_equiv_pos_as_xyz
'x, y, z'
'-x, -y, -z'

loop_
_atom_site_label
_atom_site_type_symbol
_atom_site_fract_x
_atom_site_fract_y
_atom_site_fract_z
_atom_site_U_iso_or_equiv
_atom_site_adp_type
_atom_site_occupancy
_atom_site_symmetry_multiplicity
_atom_site_calc_flag
_atom_site_refinement_flags
Mn1 Mn 0.18518(4) 0.18337(3) 0.33329(3) 0.01773(12) Uani 1 1 d .
Mn2 Mn 0.19503(4) 0.47798(3) 0.02186(3) 0.01727(12) Uani 1 1 d .
Mn3 Mn -0.00866(4) 0.66753(3) -0.06942(3) 0.01862(12) Uani 1 1 d .
P1 P 0.24445(6) 0.26085(6) 0.12780(5) 0.01861(18) Uani 1 1 d .
P2 P -0.02269(6) 0.52633(6) 0.10812(5) 0.01642(17) Uani 1 1 d .
S1 S 0.41302(7) 0.20096(6) -0.17319(5) 0.02291(18) Uani 1 1 d .
S2 S 0.15184(7) 0.54889(6) 0.39829(6) 0.02465(19) Uani 1 1 d .
N1 N 0.0883(2) 0.11085(19) 0.28791(19) 0.0223(6) Uani 1 1 d .
N2 N 0.0666(2) 0.15858(19) 0.43767(18) 0.0215(6) Uani 1 1 d .
N3 N 0.2968(2) 0.04764(19) 0.39561(18) 0.0211(6) Uani 1 1 d .
N4 N 0.2693(2) 0.20337(19) 0.43861(18) 0.0207(6) Uani 1 1 d .
N5 N 0.2628(2) 0.57510(19) 0.05893(18) 0.0193(6) Uani 1 1 d .
N6 N 0.3096(2) 0.50264(19) -0.07460(18) 0.0199(6) Uani 1 1 d .
N7 N 0.0415(2) 0.76417(19) -0.01612(19) 0.0219(6) Uani 1 1 d .
N8 N 0.1145(2) 0.70274(19) -0.15241(18) 0.0216(6) Uani 1 1 d .
C1 C 0.3455(2) 0.2023(2) 0.0736(2) 0.0180(6) Uani 1 1 d .
C2 C 0.3426(2) 0.2233(2) -0.0165(2) 0.0190(6) Uani 1 1 d .
H2A H 0.2894 0.2678 -0.0485 0.023 Uiso 1 1 calc R
C3 C 0.4192(3) 0.1779(2) -0.0584(2) 0.0210(7) Uani 1 1 d .
C4 C 0.4989(3) 0.1100(2) -0.0111(2) 0.0228(7) Uani 1 1 d .
H4A H 0.5498 0.0796 -0.0394 0.027 Uiso 1 1 calc R
C5 C 0.5015(3) 0.0886(2) 0.0782(2) 0.0240(7) Uani 1 1 d .
H5A H 0.5543 0.0435 0.1100 0.029 Uiso 1 1 calc R
C6 C 0.4250(3) 0.1342(2) 0.1206(2) 0.0219(7) Uani 1 1 d .
H6A H 0.4272 0.1192 0.1806 0.026 Uiso 1 1 calc R
C7 C -0.0270(3) 0.5727(2) 0.1986(2) 0.0192(7) Uani 1 1 d .
C8 C 0.0528(3) 0.5449(2) 0.2572(2) 0.0193(7) Uani 1 1 d .
H8A H 0.1085 0.4996 0.2517 0.023 Uiso 1 1 calc R
C9 C 0.0497(3) 0.5844(2) 0.3239(2) 0.0216(7) Uani 1 1 d .
C10 C -0.0337(3) 0.6510(3) 0.3340(2) 0.0276(8) Uani 1 1 d .
H10A H -0.0354 0.6768 0.3791 0.033 Uiso 1 1 calc R
C11 C -0.1141(3) 0.6785(3) 0.2767(3) 0.0312(8) Uani 1 1 d .
H11A H -0.1704 0.7226 0.2834 0.037 Uiso 1 1 calc R
C12 C -0.1105(3) 0.6401(3) 0.2087(2) 0.0264(8) Uani 1 1 d .
H12A H -0.1643 0.6594 0.1697 0.032 Uiso 1 1 calc R
C13 C 0.1016(3) 0.0839(2) 0.2162(2) 0.0240(7) Uani 1 1 d .
H13A H 0.1546 0.0940 0.1826 0.029 Uiso 1 1 calc R
C14 C 0.0395(3) 0.0411(2) 0.1892(2) 0.0273(8) Uani 1 1 d .
H14A H 0.0522 0.0228 0.1391 0.033 Uiso 1 1 calc R
C15 C -0.0396(3) 0.0264(2) 0.2368(2) 0.0263(8) Uani 1 1 d .
H15A H -0.0814 -0.0019 0.2194 0.032 Uiso 1 1 calc R
C16 C -0.0570(3) 0.0550(2) 0.3130(2) 0.0259(8) Uani 1 1 d .
C17 C -0.1380(3) 0.0432(3) 0.3668(3) 0.0297(8) Uani 1 1 d .
H17A H -0.1827 0.0166 0.3514 0.036 Uiso 1 1 calc R
C18 C -0.1505(3) 0.0699(3) 0.4393(3) 0.0310(8) Uani 1 1 d .
H18A H -0.2043 0.0620 0.4728 0.037 Uiso 1 1 calc R
C19 C -0.0833(3) 0.1102(2) 0.4664(2) 0.0250(7) Uani 1 1 d .
C20 C -0.0928(3) 0.1375(3) 0.5425(2) 0.0299(8) Uani 1 1 d .
H20A H -0.1459 0.1313 0.5775 0.036 Uiso 1 1 calc R
C21 C -0.0238(3) 0.1733(3) 0.5650(2) 0.0302(8) Uani 1 1 d .
H21A H -0.0290 0.1915 0.6152 0.036 Uiso 1 1 calc R
C22 C 0.0548(3) 0.1819(2) 0.5106(2) 0.0268(8) Uani 1 1 d .
H22A H 0.1019 0.2055 0.5269 0.032 Uiso 1 1 calc R
C23 C -0.0020(3) 0.1227(2) 0.4151(2) 0.0220(7) Uani 1 1 d .
C24 C 0.0099(3) 0.0957(2) 0.3363(2) 0.0203(7) Uani 1 1 d .
C25 C 0.3170(3) -0.0276(2) 0.3705(2) 0.0266(8) Uani 1 1 d .
H25A H 0.2905 -0.0246 0.3175 0.032 Uiso 1 1 calc R
C26 C 0.3760(3) -0.1106(3) 0.4200(3) 0.0315(8) Uani 1 1 d .
H26A H 0.3900 -0.1612 0.3994 0.038 Uiso 1 1 calc R
C27 C 0.4133(3) -0.1165(2) 0.5000(3) 0.0293(8) Uani 1 1 d .
H27A H 0.4509 -0.1717 0.5347 0.035 Uiso 1 1 calc R
C28 C 0.3940(3) -0.0389(2) 0.5285(2) 0.0245(7) Uani 1 1 d .
C29 C 0.4301(3) -0.0391(3) 0.6110(2) 0.0288(8) Uani 1 1 d .
H29A H 0.4653 -0.0932 0.6491 0.035 Uiso 1 1 calc R
C30 C 0.4134(3) 0.0389(3) 0.6337(2) 0.0305(8) Uani 1 1 d .
H30A H 0.4365 0.0374 0.6875 0.037 Uiso 1 1 calc R
C31 C 0.3608(3) 0.1234(3) 0.5760(2) 0.0260(8) Uani 1 1 d .
C32 C 0.3479(3) 0.2068(3) 0.5928(2) 0.0370(10) Uani 1 1 d .
H32A H 0.3723 0.2087 0.6448 0.044 Uiso 1 1 calc R
C33 C 0.2999(4) 0.2855(3) 0.5333(3) 0.0377(10) Uani 1 1 d .
H33A H 0.2937 0.3410 0.5433 0.045 Uiso 1 1 calc R
C34 C 0.2604(3) 0.2803(2) 0.4573(2) 0.0271(8) Uani 1 1 d .
H34A H 0.2261 0.3337 0.4177 0.032 Uiso 1 1 calc R
C35 C 0.3212(3) 0.1256(2) 0.4961(2) 0.0198(7) Uani 1 1 d .
C36 C 0.3373(2) 0.0427(2) 0.4727(2) 0.0199(7) Uani 1 1 d .
C37 C 0.3316(3) 0.4667(2) -0.1404(2) 0.0234(7) Uani 1 1 d .
H37A H 0.2932 0.4320 -0.1513 0.028 Uiso 1 1 calc R
C38 C 0.4105(3) 0.4791(2) -0.1940(2) 0.0257(7) Uani 1 1 d .
H38A H 0.4243 0.4520 -0.2387 0.031 Uiso 1 1 calc R
C39 C 0.4668(3) 0.5312(2) -0.1801(2) 0.0236(7) Uani 1 1 d .
H39A H 0.5192 0.5399 -0.2151 0.028 Uiso 1 1 calc R
C40 C 0.4441(3) 0.5715(2) -0.1116(2) 0.0215(7) Uani 1 1 d .
C41 C 0.4986(3) 0.6279(2) -0.0926(2) 0.0244(7) Uani 1 1 d .
H41A H 0.5514 0.6388 -0.1262 0.029 Uiso 1 1 calc R
C42 C 0.4741(3) 0.6653(2) -0.0265(2) 0.0241(7) Uani 1 1 d .
H42A H 0.5094 0.7026 -0.0162 0.029 Uiso 1 1 calc R
C43 C 0.3948(3) 0.6486(2) 0.0278(2) 0.0210(7) Uani 1 1 d .
C44 C 0.3671(3) 0.6850(2) 0.0978(2) 0.0250(7) Uani 1 1 d .
H44A H 0.4014 0.7217 0.1111 0.030 Uiso 1 1 calc R
C45 C 0.2897(3) 0.6666(2) 0.1465(2) 0.0258(7) Uani 1 1 d .
H45A H 0.2711 0.6901 0.1931 0.031 Uiso 1 1 calc R
C46 C 0.2390(3) 0.6114(2) 0.1246(2) 0.0241(7) Uani 1 1 d .
H46A H 0.1861 0.5996 0.1575 0.029 Uiso 1 1 calc R
C47 C 0.3400(2) 0.5933(2) 0.0110(2) 0.0184(6) Uani 1 1 d .
C48 C 0.3653(2) 0.5547(2) -0.0602(2) 0.0193(6) Uani 1 1 d .
C49 C 0.1489(3) 0.6744(3) -0.2207(2) 0.0256(7) Uani 1 1 d .
H49A H 0.1186 0.6376 -0.2387 0.031 Uiso 1 1 calc R
C50 C 0.2285(3) 0.6973(3) -0.2668(2) 0.0292(8) Uani 1 1 d .
H50A H 0.2496 0.6765 -0.3146 0.035 Uiso 1 1 calc R
C51 C 0.2749(3) 0.7508(3) -0.2408(2) 0.0291(8) Uani 1 1 d .
H51A H 0.3284 0.7659 -0.2704 0.035 Uiso 1 1 calc R
C52 C 0.2409(3) 0.7827(2) -0.1690(2) 0.0260(8) Uani 1 1 d .
C53 C 0.2836(3) 0.8405(3) -0.1383(3) 0.0308(8) Uani 1 1 d .
H53A H 0.3376 0.8571 -0.1657 0.037 Uiso 1 1 calc R
C54 C 0.2471(3) 0.8710(3) -0.0708(3) 0.0320(9) Uani 1 1 d .
H54A H 0.2761 0.9084 -0.0523 0.038 Uiso 1 1 calc R
C55 C 0.1642(3) 0.8470(2) -0.0267(3) 0.0270(8) Uani 1 1 d .
C56 C 0.1216(3) 0.8782(3) 0.0436(3) 0.0347(9) Uani 1 1 d .
H56A H 0.1476 0.9163 0.0640 0.042 Uiso 1 1 calc R
C57 C 0.0423(3) 0.8526(3) 0.0817(3) 0.0367(9) Uani 1 1 d .
H57A H 0.0141 0.8726 0.1283 0.044 Uiso 1 1 calc R
C58 C 0.0037(3) 0.7956(3) 0.0495(3) 0.0295(8) Uani 1 1 d .
H58A H -0.0510 0.7790 0.0754 0.035 Uiso 1 1 calc R
C59 C 0.1205(2) 0.7898(2) -0.0545(2) 0.0208(7) Uani 1 1 d .
C60 C 0.1598(3) 0.7573(2) -0.1274(2) 0.0213(7) Uani 1 1 d .
O1 O 0.25114(18) 0.35752(15) 0.11145(15) 0.0208(5) Uani 1 1 d .
O2 O 0.26006(19) 0.20968(16) 0.22249(15) 0.0259(5) Uani 1 1 d .
O3 O 0.15113(18) 0.25629(17) 0.08678(17) 0.0256(5) Uani 1 1 d .
O4 O 0.3450(2) 0.29050(19) -0.20603(17) 0.0359(7) Uani 1 1 d .
O5 O 0.3787(3) 0.1314(2) -0.19136(19) 0.0483(9) Uani 1 1 d .
O6 O 0.5134(2) 0.1996(2) -0.20124(19) 0.0434(8) Uani 1 1 d .
O7 O 0.05298(17) 0.56231(15) 0.04560(14) 0.0192(5) Uani 1 1 d .
O8 O 0.01457(18) 0.42382(15) 0.14173(14) 0.0206(5) Uani 1 1 d .
O9 O -0.12479(17) 0.56151(16) 0.06582(15) 0.0219(5) Uani 1 1 d .
O10 O 0.2358(2) 0.5041(2) 0.35653(18) 0.0349(6) Uani 1 1 d .
O11 O 0.1627(2) 0.6309(2) 0.4134(2) 0.0429(8) Uani 1 1 d .
O12 O 0.1266(2) 0.4889(2) 0.47561(18) 0.0419(7) Uani 1 1 d .
O1W O 0.08988(19) 0.32143(16) 0.30318(15) 0.0250(5) Uani 1 1 d .
O2W O 0.4292(3) 0.5203(2) 0.3599(2) 0.0515(8) Uani 1 1 d .
O3W O 0.2425(2) 0.7743(2) 0.3162(2) 0.0462(8) Uani 1 1 d .
O4W O 0.5039(3) 0.2765(2) 0.3319(2) 0.0528(9) Uani 1 1 d .
O5W O 0.3285(2) 0.3930(2) 0.25005(19) 0.0402(7) Uani 1 1 d .
O6W O 0.7604(10) -0.0423(8) -0.0365(11) 0.046(3) Uani 0.50 1 d P
O6W' O 0.7948(9) -0.0691(8) -0.0312(9) 0.036(2) Uani 0.50 1 d P
O7W O 0.4450(2) 0.6848(2) 0.35646(19) 0.0407(7) Uani 1 1 d .
O8W O 0.7076(2) 0.0882(2) -0.1804(2) 0.0442(7) Uani 1 1 d .
O9W O 0.5510(3) 0.3561(2) 0.4584(2) 0.0552(9) Uani 1 1 d .
O10W O 0.2617(6) 0.4477(8) 0.6490(9) 0.053(3) Uani 0.50 1 d P
O11W O 0.3153(14) 0.4227(8) 0.6415(9) 0.120(6) Uani 0.50 1 d P
O13W O -0.0391(9) 0.3974(6) 0.4108(7) 0.084(4) Uani 0.50 1 d P
O12W O 0.0125(5) 0.3845(5) 0.4377(5) 0.0319(16) Uani 0.50 1 d P
O15W O 0.2674(3) 0.6107(3) 0.5658(2) 0.0579(10) Uani 1 1 d .
O14W O 0.1875(3) 0.0948(2) -0.1510(2) 0.0503(8) Uani 1 1 d .

loop_
_atom_site_aniso_label
_atom_site_aniso_U_11
_atom_site_aniso_U_22
_atom_site_aniso_U_33
_atom_site_aniso_U_23
_atom_site_aniso_U_13
_atom_site_aniso_U_12
Mn1 0.0207(3) 0.0195(3) 0.0147(2) -0.00525(19) 0.00488(19) -0.0084(2)
Mn2 0.0177(3) 0.0183(2) 0.0175(2) -0.00558(19) 0.00365(19) -0.00755(19)
Mn3 0.0198(3) 0.0179(2) 0.0193(2) -0.0059(2) 0.0026(2) -0.0066(2)
P1 0.0189(4) 0.0195(4) 0.0169(4) -0.0044(3) 0.0063(3) -0.0060(3)
P2 0.0176(4) 0.0187(4) 0.0150(4) -0.0063(3) 0.0035(3) -0.0070(3)
S1 0.0278(5) 0.0242(4) 0.0182(4) -0.0085(3) 0.0067(3) -0.0077(3)
S2 0.0256(5) 0.0270(4) 0.0226(4) -0.0120(4) 0.0005(3) -0.0042(4)
N1 0.0251(15) 0.0207(14) 0.0235(14) -0.0081(12) 0.0049(12) -0.0090(12)
N2 0.0233(15) 0.0187(14) 0.0229(14) -0.0058(11) 0.0068(12) -0.0072(11)
N3 0.0232(15) 0.0231(14) 0.0204(13) -0.0077(12) 0.0051(12) -0.0110(12)
N4 0.0228(15) 0.0221(14) 0.0178(13) -0.0069(11) 0.0028(11) -0.0060(12)
N5 0.0187(14) 0.0193(14) 0.0218(14) -0.0070(11) 0.0036(11) -0.0077(11)
N6 0.0212(14) 0.0194(14) 0.0199(13) -0.0046(11) 0.0033(11) -0.0083(11)
N7 0.0220(15) 0.0180(14) 0.0259(15) -0.0069(12) 0.0013(12) -0.0051(11)
N8 0.0205(15) 0.0216(14) 0.0212(14) -0.0026(11) 0.0003(12) -0.0069(12)
C1 0.0189(16) 0.0186(15) 0.0181(15) -0.0064(12) 0.0056(13) -0.0071(13)
C2 0.0190(16) 0.0199(16) 0.0189(15) -0.0054(13) 0.0039(13) -0.0069(13)
C3 0.0232(17) 0.0241(17) 0.0181(15) -0.0065(13) 0.0037(13) -0.0104(14)
C4 0.0244(18) 0.0207(16) 0.0247(17) -0.0111(14) 0.0071(14) -0.0045(14)
C5 0.0220(17) 0.0207(17) 0.0261(17) -0.0049(14) 0.0011(14) -0.0026(14)
C6 0.0247(18) 0.0223(17) 0.0213(16) -0.0067(13) 0.0045(14) -0.0106(14)
C7 0.0229(17) 0.0205(16) 0.0174(15) -0.0066(13) 0.0053(13) -0.0107(13)
C8 0.0226(17) 0.0196(16) 0.0178(15) -0.0061(13) 0.0061(13) -0.0089(13)
C9 0.0236(17) 0.0227(17) 0.0210(16) -0.0077(13) 0.0043(14) -0.0092(14)
C10 0.031(2) 0.0295(19) 0.0246(17) -0.0157(15) 0.0047(15) -0.0052(16)
C11 0.0251(19) 0.034(2) 0.036(2) -0.0218(17) 0.0016(16) 0.0012(16)
C12 0.0206(17) 0.0322(19) 0.0267(18) -0.0129(15) -0.0010(14) -0.0028(15)
C13 0.0245(18) 0.0213(17) 0.0292(18) -0.0099(14) 0.0033(15) -0.0085(14)
C14 0.032(2) 0.0209(17) 0.0287(18) -0.0075(15) -0.0053(16) -0.0059(15)
C15 0.0257(18) 0.0188(17) 0.0348(19) -0.0042(15) -0.0054(16) -0.0094(14)
C16 0.0229(18) 0.0191(17) 0.0323(19) -0.0013(14) -0.0019(15) -0.0059(14)
C17 0.0225(18) 0.0260(19) 0.040(2) -0.0035(16) -0.0012(16) -0.0103(15)
C18 0.0221(18) 0.029(2) 0.039(2) -0.0023(17) 0.0090(16) -0.0101(15)
C19 0.0239(18) 0.0190(16) 0.0284(18) -0.0019(14) 0.0090(15) -0.0060(14)
C20 0.028(2) 0.0265(19) 0.0302(19) -0.0029(15) 0.0142(16) -0.0057(15)
C21 0.037(2) 0.0255(19) 0.0283(19) -0.0082(15) 0.0146(17) -0.0105(16)
C22 0.033(2) 0.0241(18) 0.0266(18) -0.0086(15) 0.0092(16) -0.0121(15)
C23 0.0206(17) 0.0165(15) 0.0242(16) 0.0004(13) 0.0025(14) -0.0043(13)
C24 0.0217(17) 0.0150(15) 0.0233(16) -0.0028(13) 0.0048(14) -0.0067(13)
C25 0.0281(19) 0.0258(18) 0.0310(19) -0.0128(15) 0.0077(15) -0.0116(15)
C26 0.029(2) 0.0228(18) 0.046(2) -0.0176(17) 0.0027(18) -0.0065(15)
C27 0.0241(19) 0.0206(17) 0.039(2) -0.0031(16) 0.0026(16) -0.0048(14)
C28 0.0230(17) 0.0244(18) 0.0237(17) -0.0029(14) 0.0038(14) -0.0070(14)
C29 0.028(2) 0.0286(19) 0.0245(18) -0.0001(15) 0.0025(15) -0.0078(15)
C30 0.035(2) 0.034(2) 0.0192(16) -0.0040(15) -0.0017(15) -0.0086(17)
C31 0.0272(19) 0.034(2) 0.0179(16) -0.0098(15) 0.0038(14) -0.0083(15)
C32 0.053(3) 0.035(2) 0.0212(18) -0.0095(16) -0.0061(18) -0.0079(19)
C33 0.057(3) 0.030(2) 0.030(2) -0.0145(17) -0.0033(19) -0.0111(19)
C34 0.039(2) 0.0204(17) 0.0233(17) -0.0076(14) -0.0029(16) -0.0078(15)
C35 0.0223(17) 0.0217(16) 0.0185(15) -0.0065(13) 0.0051(13) -0.0108(13)
C36 0.0180(16) 0.0219(16) 0.0194(15) -0.0040(13) 0.0056(13) -0.0073(13)
C37 0.0248(18) 0.0244(17) 0.0253(17) -0.0108(14) 0.0063(14) -0.0104(14)
C38 0.0274(19) 0.0276(18) 0.0241(17) -0.0124(15) 0.0082(15) -0.0068(15)
C39 0.0186(17) 0.0245(17) 0.0258(17) -0.0047(14) 0.0094(14) -0.0064(14)
C40 0.0202(17) 0.0197(16) 0.0223(16) -0.0030(13) 0.0036(13) -0.0051(13)
C41 0.0196(17) 0.0205(17) 0.0329(19) -0.0046(14) 0.0069(15) -0.0089(13)
C42 0.0205(17) 0.0215(17) 0.0323(19) -0.0069(15) 0.0023(15) -0.0098(14)
C43 0.0204(17) 0.0188(16) 0.0241(16) -0.0053(13) -0.0006(14) -0.0064(13)
C44 0.0259(18) 0.0215(17) 0.0315(18) -0.0106(15) 0.0006(15) -0.0096(14)
C45 0.0294(19) 0.0263(18) 0.0264(17) -0.0133(15) 0.0044(15) -0.0097(15)
C46 0.0266(18) 0.0241(17) 0.0253(17) -0.0100(14) 0.0097(15) -0.0109(14)
C47 0.0159(15) 0.0179(15) 0.0198(15) -0.0027(12) 0.0000(13) -0.0049(12)
C48 0.0181(16) 0.0161(15) 0.0209(16) -0.0024(13) 0.0024(13) -0.0037(12)
C49 0.0263(19) 0.0289(19) 0.0227(17) -0.0080(15) 0.0036(14) -0.0091(15)
C50 0.031(2) 0.032(2) 0.0219(17) -0.0062(15) 0.0046(15) -0.0065(16)
C51 0.0235(18) 0.031(2) 0.0277(18) -0.0006(15) 0.0035(15) -0.0084(15)
C52 0.0194(17) 0.0247(18) 0.0299(18) -0.0015(15) -0.0008(15) -0.0055(14)
C53 0.0242(19) 0.0283(19) 0.040(2) -0.0040(17) 0.0013(16) -0.0128(16)
C54 0.027(2) 0.0249(19) 0.047(2) -0.0099(17) -0.0017(18) -0.0130(16)
C55 0.0263(19) 0.0200(17) 0.036(2) -0.0090(15) -0.0036(16) -0.0070(14)
C56 0.035(2) 0.032(2) 0.045(2) -0.0232(19) 0.0055(19) -0.0115(17)
C57 0.041(2) 0.036(2) 0.043(2) -0.0260(19) 0.0062(19) -0.0130(19)
C58 0.030(2) 0.0273(19) 0.036(2) -0.0161(16) 0.0080(16) -0.0092(16)
C59 0.0188(16) 0.0165(15) 0.0264(17) -0.0051(13) 0.0004(14) -0.0043(13)
C60 0.0193(16) 0.0188(16) 0.0262(17) -0.0048(13) -0.0003(14) -0.0072(13)
O1 0.0244(12) 0.0188(11) 0.0190(11) -0.0064(9) 0.0007(10) -0.0047(9)
O2 0.0276(13) 0.0237(13) 0.0198(12) -0.0017(10) 0.0082(10) -0.0020(10)
O3 0.0205(12) 0.0251(13) 0.0321(13) -0.0077(11) 0.0044(11) -0.0085(10)
O4 0.0449(17) 0.0321(15) 0.0240(13) -0.0067(11) 0.0036(12) -0.0015(13)
O5 0.084(3) 0.0448(19) 0.0276(15) -0.0123(14) 0.0034(16) -0.0339(18)
O6 0.0354(17) 0.055(2) 0.0298(15) -0.0047(14) 0.0130(13) -0.0056(14)
O7 0.0211(12) 0.0201(11) 0.0183(11) -0.0063(9) 0.0061(9) -0.0085(9)
O8 0.0268(13) 0.0181(11) 0.0169(11) -0.0052(9) 0.0023(10) -0.0059(10)
O9 0.0186(12) 0.0270(13) 0.0237(12) -0.0130(10) 0.0024(10) -0.0064(10)
O10 0.0229(14) 0.0482(17) 0.0362(15) -0.0230(14) 0.0012(12) -0.0026(12)
O11 0.0433(18) 0.0320(16) 0.0570(19) -0.0227(15) -0.0179(15) -0.0033(13)
O12 0.0432(18) 0.0416(17) 0.0283(14) 0.0021(13) 0.0025(13) -0.0039(14)
O1W 0.0298(14) 0.0232(12) 0.0193(11) -0.0051(10) 0.0017(10) -0.0040(10)
O2W 0.046(2) 0.048(2) 0.064(2) -0.0182(17) 0.0065(17) -0.0164(16)
O3W 0.0448(19) 0.053(2) 0.0449(18) -0.0234(16) 0.0116(15) -0.0121(15)
O4W 0.052(2) 0.047(2) 0.0462(19) -0.0031(16) 0.0039(16) -0.0026(16)
O5W 0.0323(16) 0.0510(19) 0.0396(16) -0.0200(14) 0.0024(13) -0.0084(14)
O6W 0.059(9) 0.034(7) 0.051(6) -0.014(6) 0.002(6) -0.023(5)
O6W' 0.051(7) 0.033(6) 0.027(4) -0.002(4) -0.001(5) -0.021(4)
O7W 0.0465(18) 0.0444(18) 0.0346(15) -0.0128(14) 0.0093(14) -0.0176(14)
O8W 0.0347(17) 0.0484(19) 0.0468(18) -0.0177(15) 0.0011(14) -0.0029(14)
O9W 0.061(2) 0.055(2) 0.0472(19) -0.0120(17) -0.0086(17) -0.0117(18)
O10W 0.032(4) 0.062(7) 0.058(5) -0.005(4) 0.005(4) -0.012(4)
O11W 0.26(2) 0.051(7) 0.062(7) -0.002(5) -0.052(12) -0.076(11)
O13W 0.119(10) 0.037(5) 0.068(7) -0.004(5) 0.064(7) 0.003(6)
O12W 0.038(4) 0.024(3) 0.023(3) -0.003(3) 0.012(3) 0.004(3)
O15W 0.071(3) 0.066(2) 0.0411(18) -0.0229(17) -0.0045(18) -0.017(2)
O14W 0.056(2) 0.0432(19) 0.0474(19) -0.0079(15) 0.0017(17) -0.0122(16)

loop_
_atom_type_symbol
_atom_type_description
_atom_type_scat_dispersion_real
_atom_type_scat_dispersion_imag
_atom_type_scat_source
C C 0.0033 0.0016 'International Tables Vol C Tables 4.2.6.8 and 6.1.1.4'
H H 0.0000 0.0000 'International Tables Vol C Tables 4.2.6.8 and 6.1.1.4'
N N 0.0061 0.0033 'International Tables Vol C Tables 4.2.6.8 and 6.1.1.4'
O O 0.0106 0.0060 'International Tables Vol C Tables 4.2.6.8 and 6.1.1.4'
P P 0.1023 0.0942 'International Tables Vol C Tables 4.2.6.8 and 6.1.1.4'
S S 0.1246 0.1234 'International Tables Vol C Tables 4.2.6.8 and 6.1.1.4'
Mn Mn 0.3368 0.7283 'International Tables Vol C Tables 4.2.6.8 and 6.1.1.4'

loop_
_geom_angle_atom_site_label_1
_geom_angle_atom_site_label_2
_geom_angle_atom_site_label_3
_geom_angle
_geom_angle_site_symmetry_1
_geom_angle_site_symmetry_3
O2 Mn1 O1W 92.63(10) . .
O2 Mn1 N4 107.54(11) . .
O1W Mn1 N4 92.28(10) . .
O2 Mn1 N1 97.04(11) . .
O1W Mn1 N1 102.04(10) . .
N4 Mn1 N1 150.93(11) . .
O2 Mn1 N3 94.65(10) . .
O1W Mn1 N3 165.04(10) . .
N4 Mn1 N3 73.07(10) . .
N1 Mn1 N3 90.02(10) . .
O2 Mn1 N2 166.02(11) . .
O1W Mn1 N2 82.23(10) . .
N4 Mn1 N2 85.74(10) . .
N1 Mn1 N2 71.55(10) . .
N3 Mn1 N2 93.44(10) . .
O1 Mn2 O9 100.79(10) . 2_565
O1 Mn2 O7 117.51(9) . .
O9 Mn2 O7 89.31(9) 2_565 .
O1 Mn2 N6 108.99(10) . .
O9 Mn2 N6 89.47(10) 2_565 .
O7 Mn2 N6 132.85(10) . .
O1 Mn2 N5 105.09(10) . .
O9 Mn2 N5 152.59(10) 2_565 .
O7 Mn2 N5 86.69(9) . .
N6 Mn2 N5 73.81(10) . .
O3 Mn3 O8 99.34(10) 2_565 2_565
O3 Mn3 O7 124.85(10) 2_565 .
O8 Mn3 O7 94.05(9) 2_565 .
O3 Mn3 N7 93.66(10) 2_565 .
O8 Mn3 N7 161.87(10) 2_565 .
O7 Mn3 N7 88.78(10) . .
O3 Mn3 N8 124.14(10) 2_565 .
O8 Mn3 N8 88.24(10) 2_565 .
O7 Mn3 N8 109.42(10) . .
N7 Mn3 N8 73.96(11) . .
O2 P1 O3 113.19(15) . .
O2 P1 O1 111.85(14) . .
O3 P1 O1 112.84(14) . .
O2 P1 C1 105.94(15) . .
O3 P1 C1 104.86(15) . .
O1 P1 C1 107.49(14) . .
O9 P2 O8 114.69(14) . .
O9 P2 O7 110.60(14) . .
O8 P2 O7 109.50(13) . .
O9 P2 C7 106.88(15) . .
O8 P2 C7 108.23(14) . .
O7 P2 C7 106.57(14) . .
O5 S1 O4 113.0(2) . .
O5 S1 O6 113.3(2) . .
O4 S1 O6 111.01(18) . .
O5 S1 C3 106.57(17) . .
O4 S1 C3 106.53(16) . .
O6 S1 C3 105.85(17) . .
O12 S2 O10 112.81(19) . .
O12 S2 O11 112.2(2) . .
O10 S2 O11 112.76(19) . .
O12 S2 C9 106.71(18) . .
O10 S2 C9 106.13(16) . .
O11 S2 C9 105.50(17) . .
C13 N1 C24 117.6(3) . .
C13 N1 Mn1 124.5(2) . .
C24 N1 Mn1 117.9(2) . .
C22 N2 C23 117.4(3) . .
C22 N2 Mn1 127.7(2) . .
C23 N2 Mn1 114.6(2) . .
C25 N3 C36 117.9(3) . .
C25 N3 Mn1 127.8(2) . .
C36 N3 Mn1 113.9(2) . .
C34 N4 C35 117.9(3) . .
C34 N4 Mn1 126.5(2) . .
C35 N4 Mn1 114.6(2) . .
C46 N5 C47 117.7(3) . .
C46 N5 Mn2 127.3(2) . .
C47 N5 Mn2 114.9(2) . .
C37 N6 C48 118.1(3) . .
C37 N6 Mn2 125.8(2) . .
C48 N6 Mn2 115.9(2) . .
C58 N7 C59 118.1(3) . .
C58 N7 Mn3 126.5(3) . .
C59 N7 Mn3 115.3(2) . .
C49 N8 C60 117.4(3) . .
C49 N8 Mn3 127.2(2) . .
C60 N8 Mn3 115.4(2) . .
C2 C1 C6 119.1(3) . .
C2 C1 P1 119.7(3) . .
C6 C1 P1 121.1(2) . .
C3 C2 C1 120.0(3) . .
C2 C3 C4 120.6(3) . .
C2 C3 S1 120.1(3) . .
C4 C3 S1 119.2(3) . .
C5 C4 C3 119.4(3) . .
C4 C5 C6 120.3(3) . .
C5 C6 C1 120.6(3) . .
C8 C7 C12 118.9(3) . .
C8 C7 P2 121.1(3) . .
C12 C7 P2 119.9(3) . .
C7 C8 C9 120.2(3) . .
C10 C9 C8 120.7(3) . .
C10 C9 S2 119.3(3) . .
C8 C9 S2 120.0(3) . .
C11 C10 C9 119.7(3) . .
C10 C11 C12 119.7(3) . .
C11 C12 C7 120.8(3) . .
N1 C13 C14 123.1(3) . .
C15 C14 C13 119.8(3) . .
C14 C15 C16 118.8(3) . .
C24 C16 C15 117.7(3) . .
C24 C16 C17 119.2(3) . .
C15 C16 C17 123.1(3) . .
C18 C17 C16 121.0(4) . .
C17 C18 C19 121.7(3) . .
C20 C19 C23 117.7(3) . .
C20 C19 C18 123.4(3) . .
C23 C19 C18 119.0(3) . .
C21 C20 C19 119.7(3) . .
C20 C21 C22 118.5(4) . .
N2 C22 C21 124.3(4) . .
N2 C23 C19 122.4(3) . .
N2 C23 C24 118.4(3) . .
C19 C23 C24 119.2(3) . .
N1 C24 C16 122.9(3) . .
N1 C24 C23 117.1(3) . .
C16 C24 C23 119.9(3) . .
N3 C25 C26 123.2(3) . .
C27 C26 C25 118.9(3) . .
C26 C27 C28 119.6(3) . .
C27 C28 C36 117.5(3) . .
C27 C28 C29 123.2(3) . .
C36 C28 C29 119.3(3) . .
C30 C29 C28 120.8(3) . .
C29 C30 C31 121.0(3) . .
C32 C31 C35 116.6(3) . .
C32 C31 C30 123.6(3) . .
C35 C31 C30 119.7(3) . .
C33 C32 C31 120.6(4) . .
C32 C33 C34 118.4(4) . .
N4 C34 C33 123.5(3) . .
N4 C35 C31 122.9(3) . .
N4 C35 C36 117.8(3) . .
C31 C35 C36 119.3(3) . .
N3 C36 C28 122.8(3) . .
N3 C36 C35 117.4(3) . .
C28 C36 C35 119.8(3) . .
N6 C37 C38 122.6(3) . .
C39 C38 C37 119.7(3) . .
C38 C39 C40 119.0(3) . .
C48 C40 C39 117.8(3) . .
C48 C40 C41 119.3(3) . .
C39 C40 C41 122.9(3) . .
C42 C41 C40 120.8(3) . .
C41 C42 C43 121.3(3) . .
C44 C43 C47 117.2(3) . .
C44 C43 C42 123.5(3) . .
C47 C43 C42 119.3(3) . .
C45 C44 C43 120.1(3) . .
C44 C45 C46 118.7(3) . .
N5 C46 C45 123.4(3) . .
N5 C47 C43 122.9(3) . .
N5 C47 C48 117.9(3) . .
C43 C47 C48 119.2(3) . .
N6 C48 C40 122.7(3) . .
N6 C48 C47 117.2(3) . .
C40 C48 C47 120.1(3) . .
N8 C49 C50 123.3(3) . .
C51 C50 C49 119.3(4) . .
C50 C51 C52 119.5(3) . .
C60 C52 C51 117.2(3) . .
C60 C52 C53 119.4(3) . .
C51 C52 C53 123.3(3) . .
C54 C53 C52 121.2(4) . .
C53 C54 C55 121.2(3) . .
C56 C55 C59 116.9(4) . .
C56 C55 C54 123.7(3) . .
C59 C55 C54 119.4(3) . .
C57 C56 C55 120.1(4) . .
C56 C57 C58 119.0(4) . .
N7 C58 C57 123.1(4) . .
N7 C59 C55 122.8(3) . .
N7 C59 C60 117.9(3) . .
C55 C59 C60 119.3(3) . .
N8 C60 C52 123.3(3) . .
N8 C60 C59 117.2(3) . .
C52 C60 C59 119.5(3) . .
P1 O1 Mn2 136.47(14) . .
P1 O2 Mn1 141.80(16) . .
P1 O3 Mn3 134.87(16) . 2_565
P2 O7 Mn3 116.02(13) . .
P2 O7 Mn2 123.82(13) . .
Mn3 O7 Mn2 110.90(10) . .
P2 O8 Mn3 124.75(13) . 2_565
P2 O9 Mn2 132.88(14) . 2_565

loop_
_geom_bond_atom_site_label_1
_geom_bond_atom_site_label_2
_geom_bond_distance
_geom_bond_site_symmetry_2
Mn1 O2 2.040(2) .
Mn1 O1W 2.180(3) .
Mn1 N4 2.252(3) .
Mn1 N1 2.281(3) .
Mn1 N3 2.287(3) .
Mn1 N2 2.357(3) .
Mn2 O1 2.034(2) .
Mn2 O9 2.084(2) 2_565
Mn2 O7 2.169(2) .
Mn2 N6 2.235(3) .
Mn2 N5 2.260(3) .
Mn3 O3 2.022(3) 2_565
Mn3 O8 2.134(2) 2_565
Mn3 O7 2.148(2) .
Mn3 N7 2.249(3) .
Mn3 N8 2.250(3) .
P1 O2 1.510(2) .
P1 O3 1.524(3) .
P1 O1 1.531(2) .
P1 C1 1.813(3) .
P2 O9 1.504(2) .
P2 O8 1.525(2) .
P2 O7 1.556(2) .
P2 C7 1.806(3) .
S1 O5 1.437(3) .
S1 O4 1.454(3) .
S1 O6 1.464(3) .
S1 C3 1.784(3) .
S2 O12 1.447(3) .
S2 O10 1.450(3) .
S2 O11 1.455(3) .
S2 C9 1.771(4) .
N1 C13 1.332(4) .
N1 C24 1.364(4) .
N2 C22 1.322(4) .
N2 C23 1.363(4) .
N3 C25 1.334(4) .
N3 C36 1.361(4) .
N4 C34 1.325(4) .
N4 C35 1.361(4) .
N5 C46 1.335(4) .
N5 C47 1.360(4) .
N6 C37 1.330(4) .
N6 C48 1.365(4) .
N7 C58 1.328(5) .
N7 C59 1.361(4) .
N8 C49 1.330(4) .
N8 C60 1.368(4) .
C1 C2 1.397(4) .
C1 C6 1.396(5) .
C2 C3 1.391(5) .
C3 C4 1.397(5) .
C4 C5 1.383(5) .
C5 C6 1.395(5) .
C7 C8 1.387(5) .
C7 C12 1.399(5) .
C8 C9 1.388(5) .
C9 C10 1.390(5) .
C10 C11 1.381(5) .
C11 C12 1.393(5) .
C13 C14 1.400(5) .
C14 C15 1.366(5) .
C15 C16 1.418(5) .
C16 C24 1.403(5) .
C16 C17 1.429(5) .
C17 C18 1.344(6) .
C18 C19 1.429(5) .
C19 C20 1.404(5) .
C19 C23 1.413(5) .
C20 C21 1.365(6) .
C21 C22 1.399(5) .
C23 C24 1.441(5) .
C25 C26 1.396(5) .
C26 C27 1.380(6) .
C27 C28 1.401(5) .
C28 C36 1.408(5) .
C28 C29 1.441(5) .
C29 C30 1.359(6) .
C30 C31 1.430(5) .
C31 C32 1.403(5) .
C31 C35 1.412(5) .
C32 C33 1.369(6) .
C33 C34 1.399(5) .
C35 C36 1.441(5) .
C37 C38 1.405(5) .
C38 C39 1.368(5) .
C39 C40 1.414(5) .
C40 C48 1.400(5) .
C40 C41 1.437(5) .
C41 C42 1.352(5) .
C42 C43 1.429(5) .
C43 C44 1.406(5) .
C43 C47 1.414(5) .
C44 C45 1.370(5) .
C45 C46 1.403(5) .
C47 C48 1.439(5) .
C49 C50 1.398(5) .
C50 C51 1.371(5) .
C51 C52 1.409(5) .
C52 C60 1.403(5) .
C52 C53 1.436(5) .
C53 C54 1.343(6) .
C54 C55 1.432(5) .
C55 C56 1.413(6) .
C55 C59 1.411(5) .
C56 C57 1.363(6) .
C57 C58 1.405(5) .
C59 C60 1.445(5) .
O3 Mn3 2.022(3) 2_565
O8 Mn3 2.134(2) 2_565
O9 Mn2 2.084(2) 2_565
O6W O6W' 0.543(14) .
O10W O11W 0.77(2) .
O13W O12W 0.807(13) .
